data_2021222
loop_
_publ_author_name
'Girisha, Marisiddaiah'
'Sagar, Belakavadi K.'
'Yathirajan, Hemmige S.'
'Rathore, Ravindranath S.'
'Kaur, Manpreet'
'Jasinski, Jerry P.'
'Glidewell, Christopher'

_publ_section_title
;
 Eight Schiff bases derived from various salicylaldehydes: phenol--imine
 and keto--amine forms, conformational disorder, and supramolecular
 assembly in one and two dimensions
;
_journal_coeditor_code FN3266
_journal_issue 10
_journal_name_full 'Acta Crystallographica Section C'
_journal_page_first 1094
_journal_page_last 1104
_journal_paper_doi 10.1107/S2053229618012287
_journal_volume 74
_journal_year 2018
_chemical_formula_iupac 'C22 H18 F N O2 S'
_chemical_formula_moiety 'C22 H18 F N O2 S'
_chemical_formula_sum 'C22 H18 F N O2 S'
_chemical_formula_weight 379.43
_chemical_name_systematic
(<i>E</i>)-3-Benzoyl-2-[(5-fluoro-2-hydroxybenzylidene)amino]-4,5,6,7-tetrahydrobenzo[<i>b</i>]thiophene
_space_group_crystal_system monoclinic
_space_group_IT_number 14
_space_group_name_Hall '-P 2yn'
_space_group_name_H-M_alt 'P 1 21/n 1'
_symmetry_space_group_name_Hall '-P 2yn'
_symmetry_space_group_name_H-M 'P 1 21/n 1'
_atom_sites_solution_hydrogens geom
_audit_creation_method SHELXL-2014
_cell_angle_alpha 90
_cell_angle_beta 97.524(2)
_cell_angle_gamma 90
_cell_formula_units_Z 4
_cell_length_a 9.5004(8)
_cell_length_b 14.2911(11)
_cell_length_c 13.6497(9)
_cell_measurement_reflns_used 4428
_cell_measurement_temperature 296(2)
_cell_measurement_theta_max 28.034
_cell_measurement_theta_min 2.073
_cell_volume 1837.3(2)
_computing_cell_refinement
;
SAINT (Bruker, 2004)
;
_computing_data_collection
;
APEX2 (Bruker, 2004)
;
_computing_data_reduction
;
SAINT (Bruker, 2004)
;
_computing_molecular_graphics
;
PLATON (Spek, 2009)
;
_computing_publication_material
;
SHELXL2014 (Sheldrick, 2015) and PLATON (Spek, 2009)
;
_computing_structure_refinement
;
SHELXL2014 (Sheldrick, 2015)
;
_computing_structure_solution
;
SHELXS97 (Sheldrick, 2008)
;
_diffrn_ambient_temperature 296(2)
_diffrn_measured_fraction_theta_full 1.000
_diffrn_measured_fraction_theta_max 1.000
_diffrn_measurement_device_type 'Bruker APEXII CCD'
_diffrn_measurement_method '\f and \w scans'
_diffrn_radiation_monochromator graphite
_diffrn_radiation_type MoK\a
_diffrn_radiation_wavelength 0.71073
_diffrn_reflns_av_R_equivalents 0.0545
_diffrn_reflns_limit_h_max 12
_diffrn_reflns_limit_h_min -12
_diffrn_reflns_limit_k_max 18
_diffrn_reflns_limit_k_min -18
_diffrn_reflns_limit_l_max 17
_diffrn_reflns_limit_l_min -17
_diffrn_reflns_number 31822
_diffrn_reflns_theta_full 25.242
_diffrn_reflns_theta_max 27.545
_diffrn_reflns_theta_min 2.073
_diffrn_standards_decay_% 0
_diffrn_standards_interval_count 0
_diffrn_standards_interval_time 0
_diffrn_standards_number 0
_exptl_absorpt_coefficient_mu 0.203
_exptl_absorpt_correction_T_max 0.978
_exptl_absorpt_correction_T_min 0.921
_exptl_absorpt_correction_type multi-scan
_exptl_absorpt_process_details
;
(SADABS; Bruker, 2012)
;
_exptl_crystal_colour yellow
_exptl_crystal_density_diffrn 1.372
_exptl_crystal_description block
_exptl_crystal_F_000 792
_exptl_crystal_size_max 0.150
_exptl_crystal_size_mid 0.140
_exptl_crystal_size_min 0.110
_refine_diff_density_max 0.177
_refine_diff_density_min -0.263
_refine_ls_extinction_method none
_refine_ls_goodness_of_fit_ref 1.020
_refine_ls_hydrogen_treatment constr
_refine_ls_matrix_type full
_refine_ls_number_parameters 258
_refine_ls_number_reflns 4250
_refine_ls_number_restraints 12
_refine_ls_restrained_S_all 1.021
_refine_ls_R_factor_all 0.0943
_refine_ls_R_factor_gt 0.0427
_refine_ls_shift/su_max 0.001
_refine_ls_shift/su_mean 0.000
_refine_ls_structure_factor_coef Fsqd
_refine_ls_weighting_details 'w=1/[\s^2^(Fo^2^)+(0.0469P)^2^+0.4922P] where P=(Fo^2^+2Fc^2^)/3'
_refine_ls_weighting_scheme calc
_refine_ls_wR_factor_gt 0.0930
_refine_ls_wR_factor_ref 0.1190
_reflns_number_gt 2556
_reflns_number_total 4250
_reflns_threshold_expression 'I > 2\s(I)'
_cod_data_source_file fn3266sup1.cif
_cod_data_source_block VI
_cod_depositor_comments 'Adding full bibliography for 2021217--2021224.cif.'
_cod_database_code 2021222
_cod_database_fobs_code 2021222
_shelx_space_group_comment
;
The symmetry employed for this shelxl refinement is uniquely defined
by the following loop, which should always be used as a source of
symmetry information in preference to the above space-group names.
They are only intended as comments.
;
_shelx_estimated_absorpt_t_min 0.970
_shelx_estimated_absorpt_t_max 0.978
_shelxl_version_number 2.014

loop_
_space_group_symop_operation_xyz
'x, y, z'
'-x+1/2, y+1/2, -z+1/2'
'-x, -y, -z'
'x-1/2, -y-1/2, z-1/2'

loop_
_atom_site_type_symbol
_atom_site_label
_atom_site_fract_x
_atom_site_fract_y
_atom_site_fract_z
_atom_site_U_iso_or_equiv
_atom_site_adp_type
_atom_site_calc_flag
_atom_site_occupancy
_atom_site_disorder_assembly
_atom_site_disorder_group
S S1 0.56580(6) 0.11525(4) 0.69220(4) 0.04948(18) Uani d 1 . .
C C2 0.6399(2) 0.19223(14) 0.61476(14) 0.0389(5) Uani d 1 . .
C C3 0.7107(2) 0.14473(14) 0.54891(13) 0.0383(5) Uani d 1 . .
C C3A 0.7046(2) 0.04557(14) 0.56027(14) 0.0404(5) Uani d 0.705(4) A 1
C C4 0.7730(16) -0.0256(2) 0.5007(8) 0.0525(6) Uani d 0.705(4) A 1
H H4A 0.8640 -0.0022 0.4865 0.063 Uiso calc 0.705(4) A 1
H H4B 0.7134 -0.0361 0.4384 0.063 Uiso calc 0.705(4) A 1
C C5 0.7945(4) -0.1174(2) 0.5571(3) 0.0604(10) Uani d 0.705(4) A 1
H H5A 0.8234 -0.1654 0.5137 0.073 Uiso calc 0.705(4) A 1
H H5B 0.8697 -0.1099 0.6119 0.073 Uiso calc 0.705(4) A 1
C C6 0.6592(4) -0.1478(2) 0.5961(3) 0.0645(12) Uani d 0.705(4) A 1
H H6A 0.5860 -0.1578 0.5406 0.077 Uiso calc 0.705(4) A 1
H H6B 0.6764 -0.2072 0.6300 0.077 Uiso calc 0.705(4) A 1
C C7 0.6049(9) -0.0788(2) 0.6661(5) 0.0505(16) Uani d 0.705(4) A 1
H H7A 0.5038 -0.0879 0.6663 0.061 Uiso calc 0.705(4) A 1
H H7B 0.6518 -0.0896 0.7326 0.061 Uiso calc 0.705(4) A 1
C C7A 0.6322(2) 0.01980(14) 0.63571(14) 0.0434(5) Uani d 0.705(4) A 1
C C23A 0.7046(2) 0.04557(14) 0.56027(14) 0.0404(5) Uani d 0.295(4) A 2
C C24 0.772(4) -0.0272(4) 0.502(2) 0.0525(6) Uani d 0.295(4) A 2
H H24A 0.8746 -0.0251 0.5199 0.063 Uiso calc 0.295(4) A 2
H H24B 0.7521 -0.0125 0.4320 0.063 Uiso calc 0.295(4) A 2
C C25 0.7197(11) -0.1255(4) 0.5195(6) 0.0604(10) Uani d 0.295(4) A 2
H H25A 0.6239 -0.1329 0.4858 0.073 Uiso calc 0.295(4) A 2
H H25B 0.7800 -0.1708 0.4923 0.073 Uiso calc 0.295(4) A 2
C C26 0.7207(11) -0.1440(5) 0.6290(6) 0.0645(12) Uani d 0.295(4) A 2
H H26A 0.6868 -0.2071 0.6375 0.077 Uiso calc 0.295(4) A 2
H H26B 0.8179 -0.1406 0.6612 0.077 Uiso calc 0.295(4) A 2
C C27 0.631(3) -0.0766(5) 0.6796(13) 0.0505(16) Uani d 0.295(4) A 2
H H27A 0.5342 -0.0995 0.6734 0.061 Uiso calc 0.295(4) A 2
H H27B 0.6671 -0.0735 0.7494 0.061 Uiso calc 0.295(4) A 2
C C27A 0.6322(2) 0.01980(14) 0.63571(14) 0.0434(5) Uani d 0.295(4) A 2
N N1 0.62359(17) 0.28869(11) 0.61552(11) 0.0403(4) Uani d 1 . .
C C17 0.5359(2) 0.32940(15) 0.66555(14) 0.0429(5) Uani d 1 . .
H H17 0.4811 0.2928 0.7023 0.051 Uiso calc 1 . .
C C11 0.5192(2) 0.42981(14) 0.66705(14) 0.0393(5) Uani d 1 . .
C C12 0.6008(2) 0.48950(15) 0.61540(14) 0.0422(5) Uani d 1 . .
C C13 0.5780(2) 0.58533(16) 0.61636(16) 0.0527(6) Uani d 1 . .
H H13 0.6321 0.6247 0.5819 0.063 Uiso calc 1 . .
C C14 0.4762(2) 0.62265(16) 0.66784(16) 0.0527(6) Uani d 1 . .
H H14 0.4603 0.6869 0.6679 0.063 Uiso calc 1 . .
C C15 0.3985(2) 0.56345(17) 0.71917(15) 0.0487(6) Uani d 1 . .
F F15 0.29897(15) 0.60168(10) 0.77035(10) 0.0706(4) Uani d 1 . .
C C16 0.4178(2) 0.46901(15) 0.72061(14) 0.0453(5) Uani d 1 . .
H H16 0.3643 0.4309 0.7568 0.054 Uiso calc 1 . .
O O12 0.70270(16) 0.45725(10) 0.56372(12) 0.0558(4) Uani d 1 . .
H H12 0.7034 0.3999 0.5651 0.084 Uiso calc 1 . .
C C37 0.7832(2) 0.19103(14) 0.47101(14) 0.0391(5) Uani d 1 . .
O O37 0.75072(16) 0.16958(11) 0.38463(10) 0.0574(4) Uani d 1 . .
C C31 0.8958(2) 0.26031(13) 0.50165(13) 0.0362(4) Uani d 1 . .
C C32 0.9657(2) 0.26220(16) 0.59733(14) 0.0457(5) Uani d 1 . .
H H32 0.9381 0.2216 0.6445 0.055 Uiso calc 1 . .
C C33 1.0760(2) 0.32384(17) 0.62318(16) 0.0554(6) Uani d 1 . .
H H33 1.1239 0.3236 0.6871 0.067 Uiso calc 1 . .
C C34 1.1153(2) 0.38579(17) 0.55424(16) 0.0574(6) Uani d 1 . .
H H34 1.1888 0.4280 0.5718 0.069 Uiso calc 1 . .
C C35 1.0452(2) 0.38492(16) 0.45926(16) 0.0542(6) Uani d 1 . .
H H35 1.0711 0.4271 0.4129 0.065 Uiso calc 1 . .
C C36 0.9374(2) 0.32224(15) 0.43251(14) 0.0449(5) Uani d 1 . .
H H36 0.8920 0.3213 0.3679 0.054 Uiso calc 1 . .

loop_
_atom_site_aniso_label
_atom_site_aniso_U_11
_atom_site_aniso_U_22
_atom_site_aniso_U_33
_atom_site_aniso_U_12
_atom_site_aniso_U_13
_atom_site_aniso_U_23
S1 0.0570(4) 0.0474(3) 0.0483(3) -0.0084(3) 0.0229(3) 0.0002(3)
C2 0.0380(11) 0.0401(12) 0.0397(10) -0.0061(9) 0.0088(9) -0.0001(9)
C3 0.0353(11) 0.0422(12) 0.0383(10) -0.0055(9) 0.0078(9) -0.0002(9)
C3A 0.0389(11) 0.0419(12) 0.0402(11) -0.0039(9) 0.0047(9) -0.0021(9)
C4 0.0541(14) 0.0469(14) 0.0580(14) 0.0013(11) 0.0128(11) -0.0051(12)
C5 0.059(3) 0.0471(18) 0.074(3) 0.0081(19) 0.0052(19) -0.0031(17)
C6 0.073(3) 0.0391(16) 0.080(3) -0.0122(19) 0.005(2) -0.0029(18)
C7 0.049(4) 0.0455(14) 0.054(2) -0.0141(13) -0.002(3) 0.0075(12)
C7A 0.0423(12) 0.0430(12) 0.0450(11) -0.0075(10) 0.0054(9) -0.0003(10)
C23A 0.0389(11) 0.0419(12) 0.0402(11) -0.0039(9) 0.0047(9) -0.0021(9)
C24 0.0541(14) 0.0469(14) 0.0580(14) 0.0013(11) 0.0128(11) -0.0051(12)
C25 0.059(3) 0.0471(18) 0.074(3) 0.0081(19) 0.0052(19) -0.0031(17)
C26 0.073(3) 0.0391(16) 0.080(3) -0.0122(19) 0.005(2) -0.0029(18)
C27 0.049(4) 0.0455(14) 0.054(2) -0.0141(13) -0.002(3) 0.0075(12)
C27A 0.0423(12) 0.0430(12) 0.0450(11) -0.0075(10) 0.0054(9) -0.0003(10)
N1 0.0407(10) 0.0383(10) 0.0429(9) -0.0034(8) 0.0095(8) -0.0024(8)
C17 0.0423(12) 0.0451(13) 0.0429(11) -0.0064(10) 0.0116(9) 0.0011(9)
C11 0.0366(11) 0.0419(12) 0.0393(11) -0.0010(9) 0.0047(9) -0.0034(9)
C12 0.0400(12) 0.0452(13) 0.0423(11) -0.0048(10) 0.0090(9) -0.0038(9)
C13 0.0594(15) 0.0429(13) 0.0574(14) -0.0076(11) 0.0142(11) -0.0012(11)
C14 0.0649(15) 0.0409(13) 0.0520(13) 0.0055(11) 0.0063(11) -0.0048(11)
C15 0.0480(13) 0.0572(15) 0.0415(12) 0.0104(11) 0.0081(10) -0.0057(11)
F15 0.0758(10) 0.0716(10) 0.0700(9) 0.0245(8) 0.0305(8) -0.0028(7)
C16 0.0448(12) 0.0506(14) 0.0418(11) -0.0021(10) 0.0104(9) 0.0003(10)
O12 0.0577(10) 0.0436(9) 0.0726(10) -0.0071(8) 0.0330(8) -0.0034(8)
C37 0.0400(11) 0.0412(12) 0.0373(11) -0.0007(9) 0.0092(9) -0.0008(9)
O37 0.0703(11) 0.0638(11) 0.0389(8) -0.0181(8) 0.0104(8) -0.0059(7)
C31 0.0348(10) 0.0395(11) 0.0360(10) -0.0007(9) 0.0110(8) 0.0011(9)
C32 0.0413(12) 0.0581(14) 0.0387(11) -0.0066(10) 0.0086(9) 0.0068(10)
C33 0.0474(13) 0.0770(18) 0.0414(12) -0.0128(12) 0.0042(10) -0.0044(11)
C34 0.0513(14) 0.0677(16) 0.0541(14) -0.0199(12) 0.0102(11) -0.0077(12)
C35 0.0574(14) 0.0570(15) 0.0511(13) -0.0158(12) 0.0173(11) 0.0081(11)
C36 0.0460(13) 0.0530(14) 0.0368(11) -0.0051(10) 0.0093(9) 0.0036(10)

loop_
_atom_type_symbol
_atom_type_description
_atom_type_scat_dispersion_real
_atom_type_scat_dispersion_imag
_atom_type_scat_source
C C 0.0033 0.0016 'International Tables Vol C Tables 4.2.6.8 and 6.1.1.4'
H H 0.0000 0.0000 'International Tables Vol C Tables 4.2.6.8 and 6.1.1.4'
N N 0.0061 0.0033 'International Tables Vol C Tables 4.2.6.8 and 6.1.1.4'
O O 0.0106 0.0060 'International Tables Vol C Tables 4.2.6.8 and 6.1.1.4'
F F 0.0171 0.0103 'International Tables Vol C Tables 4.2.6.8 and 6.1.1.4'
S S 0.1246 0.1234 'International Tables Vol C Tables 4.2.6.8 and 6.1.1.4'

loop_
_geom_angle_atom_site_label_1
_geom_angle_atom_site_label_2
_geom_angle_atom_site_label_3
_geom_angle
C7A S1 C2 91.59(10)
C3 C2 N1 124.19(18)
C3 C2 S1 110.98(15)
N1 C2 S1 124.74(15)
C2 C3 C3A 112.97(17)
C2 C3 C37 123.94(18)
C3A C3 C37 123.07(17)
C7A C3A C3 112.46(18)
C7A C3A C4 121.5(2)
C3 C3A C4 126.0(2)
C3A C4 C5 110.5(4)
C3A C4 H4A 109.6
C5 C4 H4A 109.6
C3A C4 H4B 109.6
C5 C4 H4B 109.6
H4A C4 H4B 108.1
C6 C5 C4 111.2(6)
C6 C5 H5A 109.4
C4 C5 H5A 109.4
C6 C5 H5B 109.4
C4 C5 H5B 109.4
H5A C5 H5B 108.0
C7 C6 C5 114.2(4)
C7 C6 H6A 108.7
C5 C6 H6A 108.7
C7 C6 H6B 108.7
C5 C6 H6B 108.7
H6A C6 H6B 107.6
C7A C7 C6 110.7(2)
C7A C7 H7A 109.5
C6 C7 H7A 109.5
C7A C7 H7B 109.5
C6 C7 H7B 109.5
H7A C7 H7B 108.1
C3A C7A C7 125.8(2)
C3A C7A S1 111.98(16)
C7 C7A S1 122.14(18)
C25 C24 H24A 109.1
C25 C24 H24B 109.1
H24A C24 H24B 107.8
C26 C25 C24 110.9(9)
C26 C25 H25A 109.5
C24 C25 H25A 109.5
C26 C25 H25B 109.5
C24 C25 H25B 109.5
H25A C25 H25B 108.1
C27 C26 C25 114.1(7)
C27 C26 H26A 108.7
C25 C26 H26A 108.7
C27 C26 H26B 108.7
C25 C26 H26B 108.7
H26A C26 H26B 107.6
C26 C27 H27A 109.3
C26 C27 H27B 109.3
H27A C27 H27B 108.0
C17 N1 C2 122.38(17)
N1 C17 C11 122.56(18)
N1 C17 H17 118.7
C11 C17 H17 118.7
C16 C11 C12 118.83(19)
C16 C11 C17 119.30(18)
C12 C11 C17 121.86(18)
O12 C12 C13 117.73(18)
O12 C12 C11 122.39(19)
C13 C12 C11 119.89(19)
C14 C13 C12 120.6(2)
C14 C13 H13 119.7
C12 C13 H13 119.7
C15 C14 C13 118.9(2)
C15 C14 H14 120.6
C13 C14 H14 120.6
F15 C15 C16 119.5(2)
F15 C15 C14 118.1(2)
C16 C15 C14 122.5(2)
C15 C16 C11 119.3(2)
C15 C16 H16 120.3
C11 C16 H16 120.3
C12 O12 H12 109.5
O37 C37 C31 121.64(17)
O37 C37 C3 119.70(18)
C31 C37 C3 118.64(16)
C32 C31 C36 118.96(18)
C32 C31 C37 121.32(17)
C36 C31 C37 119.65(17)
C33 C32 C31 120.53(19)
C33 C32 H32 119.7
C31 C32 H32 119.7
C34 C33 C32 120.0(2)
C34 C33 H33 120.0
C32 C33 H33 120.0
C35 C34 C33 119.7(2)
C35 C34 H34 120.1
C33 C34 H34 120.1
C36 C35 C34 120.5(2)
C36 C35 H35 119.7
C34 C35 H35 119.7
C35 C36 C31 120.23(19)
C35 C36 H36 119.9
C31 C36 H36 119.9

loop_
_geom_bond_atom_site_label_1
_geom_bond_atom_site_label_2
_geom_bond_distance
S1 C7A 1.726(2)
S1 C2 1.7374(19)
C2 C3 1.371(3)
C2 N1 1.387(2)
C3 C3A 1.427(3)
C3 C37 1.495(3)
C3A C7A 1.362(3)
C3A C4 1.502(3)
C4 C5 1.520(7)
C4 H4A 0.9700
C4 H4B 0.9700
C5 C6 1.518(4)
C5 H5A 0.9700
C5 H5B 0.9700
C6 C7 1.510(4)
C6 H6A 0.9700
C6 H6B 0.9700
C7 C7A 1.501(3)
C7 H7A 0.9700
C7 H7B 0.9700
C24 C25 1.522(8)
C24 H24A 0.9700
C24 H24B 0.9700
C25 C26 1.516(5)
C25 H25A 0.9700
C25 H25B 0.9700
C26 C27 1.511(5)
C26 H26A 0.9700
C26 H26B 0.9700
C27 H27A 0.9700
C27 H27B 0.9700
N1 C17 1.283(2)
C17 C11 1.444(3)
C17 H17 0.9300
C11 C16 1.400(3)
C11 C12 1.403(3)
C12 O12 1.351(2)
C12 C13 1.387(3)
C13 C14 1.375(3)
C13 H13 0.9300
C14 C15 1.374(3)
C14 H14 0.9300
C15 F15 1.361(2)
C15 C16 1.362(3)
C16 H16 0.9300
O12 H12 0.8200
C37 O37 1.218(2)
C37 C31 1.478(3)
C31 C32 1.386(3)
C31 C36 1.388(3)
C32 C33 1.379(3)
C32 H32 0.9300
C33 C34 1.379(3)
C33 H33 0.9300
C34 C35 1.378(3)
C34 H34 0.9300
C35 C36 1.374(3)
C35 H35 0.9300
C36 H36 0.9300

loop_
_geom_hbond_atom_site_label_D
_geom_hbond_atom_site_label_H
_geom_hbond_atom_site_label_A
_geom_hbond_site_symmetry_A
_geom_hbond_distance_DH
_geom_hbond_distance_HA
_geom_hbond_distance_DA
_geom_hbond_angle_DHA
_geom_hbond_publ_flag
O12 H12 N1 . 0.82 1.93 2.647(2) 146 no
C16 H16 O37 4_566 0.93 2.60 3.519(3) 170 no

loop_
_geom_torsion_atom_site_label_1
_geom_torsion_atom_site_label_2
_geom_torsion_atom_site_label_3
_geom_torsion_atom_site_label_4
_geom_torsion
C7A S1 C2 C3 0.46(16)
C7A S1 C2 N1 177.20(18)
N1 C2 C3 C3A -176.38(18)
S1 C2 C3 C3A 0.4(2)
N1 C2 C3 C37 1.8(3)
S1 C2 C3 C37 178.58(15)
C2 C3 C3A C7A -1.3(3)
C37 C3 C3A C7A -179.54(18)
C2 C3 C3A C4 -179.0(8)
C37 C3 C3A C4 2.7(9)
C7A C3A C4 C5 -19.9(14)
C3 C3A C4 C5 157.6(5)
C3A C4 C5 C6 49.4(12)
C4 C5 C6 C7 -59.9(8)
C5 C6 C7 C7A 35.4(7)
C3 C3A C7A C7 179.1(5)
C4 C3A C7A C7 -3.0(9)
C3 C3A C7A S1 1.6(2)
C4 C3A C7A S1 179.5(8)
C6 C7 C7A C3A -4.5(8)
C6 C7 C7A S1 172.8(3)
C2 S1 C7A C3A -1.22(16)
C2 S1 C7A C7 -178.8(4)
C24 C25 C26 C27 58.5(15)
C3 C2 N1 C17 166.97(19)
S1 C2 N1 C17 -9.3(3)
C2 N1 C17 C11 179.60(18)
N1 C17 C11 C16 177.76(19)
N1 C17 C11 C12 -1.6(3)
C16 C11 C12 O12 178.61(19)
C17 C11 C12 O12 -2.1(3)
C16 C11 C12 C13 -1.4(3)
C17 C11 C12 C13 177.94(19)
O12 C12 C13 C14 -179.8(2)
C11 C12 C13 C14 0.2(3)
C12 C13 C14 C15 0.7(3)
C13 C14 C15 F15 179.48(19)
C13 C14 C15 C16 -0.4(3)
F15 C15 C16 C11 179.33(17)
C14 C15 C16 C11 -0.8(3)
C12 C11 C16 C15 1.7(3)
C17 C11 C16 C15 -177.66(19)
C2 C3 C37 O37 -123.6(2)
C3A C3 C37 O37 54.4(3)
C2 C3 C37 C31 58.0(3)
C3A C3 C37 C31 -124.0(2)
O37 C37 C31 C32 -157.9(2)
C3 C37 C31 C32 20.5(3)
O37 C37 C31 C36 19.2(3)
C3 C37 C31 C36 -162.43(18)
C36 C31 C32 C33 -0.8(3)
C37 C31 C32 C33 176.3(2)
C31 C32 C33 C34 1.6(3)
C32 C33 C34 C35 -0.9(4)
C33 C34 C35 C36 -0.6(4)
C34 C35 C36 C31 1.4(3)
C32 C31 C36 C35 -0.7(3)
C37 C31 C36 C35 -177.83(19)
